data_7018032
loop_
_publ_author_name
'Famengo, Alessia'
'Pinero, Dalice'
'Jeannin, Olivier'
'Guizouarn, Thierry'
'Fourmigu\'e, Marc'

_publ_section_title
;
 Paramagnetic dithiolene complexes as metallo-ligands: ether/thioether
 coordination.
;
_journal_issue 5
_journal_name_full 'Dalton transactions (Cambridge, England : 2003)'
_journal_page_first 1441
_journal_page_last 1443
_journal_paper_doi 10.1039/c1dt12028j
_journal_volume 41
_journal_year 2012
_chemical_formula_moiety 'C16 H36 N, C12 H16 Ni O2 S8, C3 H7 N O '
_chemical_formula_sum 'C31 H59 N2 Ni O3 S8'
_chemical_formula_weight 822.99
_chemical_name_systematic
;
?
;
_space_group_IT_number 15
_symmetry_cell_setting monoclinic
_symmetry_space_group_name_Hall '-C 2yc'
_symmetry_space_group_name_H-M 'C 1 2/c 1'
_atom_sites_solution_hydrogens geom
_atom_sites_solution_primary direct
_atom_sites_solution_secondary difmap
_audit_creation_method SHELXL-97
_cell_angle_alpha 90.00
_cell_angle_beta 125.516(2)
_cell_angle_gamma 90.00
_cell_formula_units_Z 4
_cell_length_a 22.3070(11)
_cell_length_b 12.9869(6)
_cell_length_c 17.3369(8)
_cell_measurement_reflns_used 3623
_cell_measurement_temperature 150(2)
_cell_measurement_theta_max 26.98
_cell_measurement_theta_min 2.77
_cell_volume 4088.1(3)
_computing_cell_refinement 'Bruker SMART (Bruker, 2002)'
_computing_data_collection 'Bruker SAINT (Bruker, 2002)'
_computing_data_reduction 'Bruker SAINT (Bruker, 2002)'
_computing_molecular_graphics 'Ortep-3 for Windows (Farrugia, 1997)'
_computing_publication_material 'WinGX publication routines (Farrugia, 1999)'
_computing_structure_refinement 'SHELXL-97 (Sheldrick, 1997)'
_computing_structure_solution 'SIR97 (Altomare et al., 1999)'
_diffrn_ambient_temperature 150(2)
_diffrn_detector 'CCD plate'
_diffrn_measured_fraction_theta_full 0.992
_diffrn_measured_fraction_theta_max 0.992
_diffrn_measurement_device_type 'APEXII, Bruker-AXS'
_diffrn_measurement_method 'CCD rotation images, thin slices'
_diffrn_radiation_monochromator graphite
_diffrn_radiation_source 'fine-focus sealed tube'
_diffrn_radiation_type MoK\a
_diffrn_radiation_wavelength 0.71073
_diffrn_reflns_av_R_equivalents 0.0373
_diffrn_reflns_av_sigmaI/netI 0.0484
_diffrn_reflns_limit_h_max 28
_diffrn_reflns_limit_h_min -28
_diffrn_reflns_limit_k_max 11
_diffrn_reflns_limit_k_min -16
_diffrn_reflns_limit_l_max 22
_diffrn_reflns_limit_l_min -18
_diffrn_reflns_number 11158
_diffrn_reflns_theta_full 27.44
_diffrn_reflns_theta_max 27.44
_diffrn_reflns_theta_min 1.93
_exptl_absorpt_coefficient_mu 0.915
_exptl_absorpt_correction_T_max 0.938
_exptl_absorpt_correction_T_min 0.916
_exptl_absorpt_correction_type multi-scan
_exptl_absorpt_process_details
;
[Sheldrick, G.M. (2002). SADABS Bruker AXS Inc., Madison, Wisconsin, USA]
;
_exptl_crystal_colour red
_exptl_crystal_density_diffrn 1.337
_exptl_crystal_density_method 'not measured'
_exptl_crystal_description prism
_exptl_crystal_F_000 1756
_exptl_crystal_size_max 0.3
_exptl_crystal_size_mid 0.08
_exptl_crystal_size_min 0.07
_refine_diff_density_max 1.531
_refine_diff_density_min -0.705
_refine_diff_density_rms 0.131
_refine_ls_extinction_method none
_refine_ls_goodness_of_fit_ref 1.071
_refine_ls_hydrogen_treatment constr
_refine_ls_matrix_type full
_refine_ls_number_parameters 226
_refine_ls_number_reflns 4634
_refine_ls_number_restraints 0
_refine_ls_restrained_S_all 1.071
_refine_ls_R_factor_all 0.0746
_refine_ls_R_factor_gt 0.0531
_refine_ls_shift/su_max 0.001
_refine_ls_shift/su_mean 0.000
_refine_ls_structure_factor_coef Fsqd
_refine_ls_weighting_details 'calc w=1/[\s^2^(Fo^2^)+(0.0787P)^2^+10.3708P] where P=(Fo^2^+2Fc^2^)/3'
_refine_ls_weighting_scheme calc
_refine_ls_wR_factor_gt 0.1422
_refine_ls_wR_factor_ref 0.1636
_reflns_number_gt 3515
_reflns_number_total 4634
_reflns_threshold_expression >2sigma(I)
_cod_data_source_file c1dt12028j.txt
_cod_data_source_block import3
_cod_original_sg_symbol_H-M C2/c
_cod_database_code 7018032

loop_
_symmetry_equiv_pos_as_xyz
'x, y, z'
'-x, y, -z+1/2'
'x+1/2, y+1/2, z'
'-x+1/2, y+1/2, -z+1/2'
'-x, -y, -z'
'x, -y, z-1/2'
'-x+1/2, -y+1/2, -z'
'x+1/2, -y+1/2, z-1/2'

loop_
_atom_site_label
_atom_site_type_symbol
_atom_site_fract_x
_atom_site_fract_y
_atom_site_fract_z
_atom_site_U_iso_or_equiv
_atom_site_adp_type
_atom_site_occupancy
_atom_site_symmetry_multiplicity
_atom_site_calc_flag
_atom_site_refinement_flags
Ni Ni 0.0000 0.0000 0.5000 0.02545(18) Uani 1 2 d S
S1 S -0.11814(5) 0.00355(7) 0.40451(6) 0.0337(2) Uani 1 1 d .
S2 S -0.23762(5) 0.15637(9) 0.33527(7) 0.0483(3) Uani 1 1 d .
S3 S -0.10511(6) 0.32669(8) 0.48501(7) 0.0429(3) Uani 1 1 d .
S4 S 0.00300(4) 0.15799(7) 0.53915(6) 0.0317(2) Uani 1 1 d .
N1 N 0.0000 0.1373(3) 0.2500 0.0220(7) Uani 1 2 d S
O1 O -0.1639(2) 0.3012(3) 0.2688(2) 0.0679(10) Uani 1 1 d .
C1 C -0.14161(19) 0.1298(3) 0.4084(2) 0.0350(8) Uani 1 1 d .
C2 C -0.2561(3) 0.1670(4) 0.2214(3) 0.0584(12) Uani 1 1 d .
H2A H -0.2260 0.1177 0.2160 0.070 Uiso 1 1 calc R
H2B H -0.3073 0.1502 0.1736 0.070 Uiso 1 1 calc R
C3 C -0.2400(3) 0.2764(4) 0.2030(4) 0.0796(17) Uani 1 1 d .
H3A H -0.2532 0.2804 0.1390 0.095 Uiso 1 1 calc R
H3B H -0.2697 0.3259 0.2088 0.095 Uiso 1 1 calc R
C4 C -0.1502(4) 0.3999(4) 0.3079(5) 0.091(2) Uani 1 1 d .
H4A H -0.1937 0.4252 0.3017 0.110 Uiso 1 1 calc R
H4B H -0.1396 0.4462 0.2734 0.110 Uiso 1 1 calc R
C5 C -0.0854(3) 0.3991(4) 0.4122(5) 0.0727(16) Uani 1 1 d .
H5A H -0.0730 0.4695 0.4351 0.087 Uiso 1 1 calc R
H5B H -0.0429 0.3691 0.4186 0.087 Uiso 1 1 calc R
C6 C -0.08849(19) 0.1983(3) 0.4680(2) 0.0324(7) Uani 1 1 d .
C7 C -0.02888(16) 0.2034(3) 0.1628(2) 0.0279(7) Uani 1 1 d .
H7A H -0.0402 0.1587 0.1111 0.034 Uiso 1 1 calc R
H7B H 0.0102 0.2494 0.1757 0.034 Uiso 1 1 calc R
C8 C -0.09666(18) 0.2676(3) 0.1300(3) 0.0335(8) Uani 1 1 d .
H8A H -0.1387 0.2225 0.1062 0.040 Uiso 1 1 calc R
H8B H -0.0888 0.3057 0.1833 0.040 Uiso 1 1 calc R
C9 C -0.1127(2) 0.3417(4) 0.0533(3) 0.0571(12) Uani 1 1 d .
H9A H -0.1202 0.3032 0.0004 0.068 Uiso 1 1 calc R
H9B H -0.0705 0.3863 0.0774 0.068 Uiso 1 1 calc R
C10 C -0.1804(2) 0.4074(4) 0.0185(4) 0.0648(14) Uani 1 1 d .
H10A H -0.2233 0.3643 -0.0121 0.097 Uiso 1 1 calc R
H10B H -0.1858 0.4577 -0.0258 0.097 Uiso 1 1 calc R
H10C H -0.1748 0.4418 0.0714 0.097 Uiso 1 1 calc R
C11 C -0.06090(15) 0.0706(2) 0.2386(2) 0.0228(6) Uani 1 1 d .
H11A H -0.0398 0.0287 0.2950 0.027 Uiso 1 1 calc R
H11B H -0.0973 0.1154 0.2348 0.027 Uiso 1 1 calc R
C12 C -0.10005(17) -0.0002(2) 0.1527(2) 0.0260(6) Uani 1 1 d .
H12A H -0.0643 -0.0434 0.1534 0.031 Uiso 1 1 calc R
H12B H -0.1255 0.0406 0.0951 0.031 Uiso 1 1 calc R
C13 C -0.15552(17) -0.0676(3) 0.1546(2) 0.0283(7) Uani 1 1 d .
H13A H -0.1294 -0.1106 0.2108 0.034 Uiso 1 1 calc R
H13B H -0.1891 -0.0239 0.1581 0.034 Uiso 1 1 calc R
C14 C -0.19923(19) -0.1356(3) 0.0675(3) 0.0355(8) Uani 1 1 d .
H14A H -0.2239 -0.0934 0.0116 0.053 Uiso 1 1 calc R
H14B H -0.2350 -0.1741 0.0696 0.053 Uiso 1 1 calc R
H14C H -0.1665 -0.1822 0.0661 0.053 Uiso 1 1 calc R
N1A N 0.0000 0.3742(4) 0.7500 0.0537(13) Uani 1 2 d S
O1A O -0.0146(6) 0.5364(6) 0.7761(9) 0.117(5) Uani 0.50 1 d P
C2A C -0.0258(8) 0.2743(9) 0.7412(11) 0.091(5) Uani 0.50 1 d P
H2A1 H -0.0600 0.2730 0.7578 0.136 Uiso 0.50 1 calc PR
H2A2 H 0.0149 0.2295 0.7827 0.136 Uiso 0.50 1 calc PR
H2A3 H -0.0500 0.2515 0.6769 0.136 Uiso 0.50 1 calc PR
C1A C -0.0291(8) 0.4541(12) 0.7441(15) 0.183(13) Uani 0.50 1 d P
H1A H -0.0798 0.4484 0.6995 0.220 Uiso 0.50 1 calc PR
C3A C -0.0753(6) 0.3705(11) 0.7310(9) 0.080(3) Uani 0.50 1 d P
H3A1 H -0.0868 0.3008 0.7364 0.121 Uiso 0.50 1 calc PR
H3A2 H -0.1115 0.3955 0.6682 0.121 Uiso 0.50 1 calc PR
H3A3 H -0.0754 0.4129 0.7763 0.121 Uiso 0.50 1 calc PR

loop_
_atom_site_aniso_label
_atom_site_aniso_U_11
_atom_site_aniso_U_22
_atom_site_aniso_U_33
_atom_site_aniso_U_23
_atom_site_aniso_U_13
_atom_site_aniso_U_12
Ni 0.0282(3) 0.0281(3) 0.0216(3) -0.0028(2) 0.0154(2) -0.0007(2)
S1 0.0293(4) 0.0360(5) 0.0316(4) -0.0101(4) 0.0154(4) -0.0020(3)
S2 0.0319(5) 0.0582(7) 0.0466(6) -0.0071(5) 0.0180(4) 0.0074(4)
S3 0.0489(5) 0.0372(5) 0.0481(6) -0.0084(4) 0.0313(5) 0.0064(4)
S4 0.0321(4) 0.0310(5) 0.0304(4) -0.0072(4) 0.0172(4) -0.0015(3)
N1 0.0184(16) 0.0244(18) 0.0218(17) 0.000 0.0109(14) 0.000
O1 0.100(3) 0.054(2) 0.066(2) 0.0108(17) 0.058(2) 0.0252(19)
C1 0.0316(16) 0.042(2) 0.0326(17) -0.0047(16) 0.0192(15) 0.0046(15)
C2 0.055(3) 0.076(3) 0.038(2) 0.002(2) 0.023(2) 0.014(2)
C3 0.084(4) 0.079(4) 0.059(3) 0.029(3) 0.032(3) 0.041(3)
C4 0.144(6) 0.055(3) 0.092(4) 0.027(3) 0.077(5) 0.017(4)
C5 0.086(4) 0.041(3) 0.129(5) -0.004(3) 0.084(4) 0.001(2)
C6 0.0360(17) 0.0357(19) 0.0292(16) -0.0037(15) 0.0211(15) 0.0050(15)
C7 0.0243(14) 0.0277(16) 0.0300(16) 0.0067(13) 0.0148(13) -0.0009(12)
C8 0.0265(16) 0.0296(18) 0.0399(19) 0.0078(15) 0.0167(15) 0.0049(13)
C9 0.041(2) 0.063(3) 0.066(3) 0.038(2) 0.031(2) 0.019(2)
C10 0.049(2) 0.059(3) 0.071(3) 0.032(3) 0.026(2) 0.025(2)
C11 0.0197(13) 0.0249(15) 0.0252(14) -0.0008(12) 0.0138(12) -0.0023(11)
C12 0.0274(15) 0.0276(17) 0.0242(15) -0.0019(13) 0.0157(13) -0.0036(12)
C13 0.0296(15) 0.0259(16) 0.0313(16) -0.0030(14) 0.0188(14) -0.0044(13)
C14 0.0347(17) 0.0351(19) 0.0395(19) -0.0120(16) 0.0231(16) -0.0122(15)
N1A 0.054(3) 0.049(3) 0.037(3) 0.000 0.014(2) 0.000
O1A 0.084(7) 0.041(4) 0.174(13) 0.007(6) 0.046(6) -0.003(4)
C2A 0.137(15) 0.082(7) 0.063(7) -0.017(8) 0.064(12) -0.058(8)
C1A 0.077(9) 0.072(9) 0.198(19) -0.060(12) -0.036(12) 0.043(8)
C3A 0.077(7) 0.102(9) 0.086(8) 0.021(7) 0.061(7) 0.025(7)

loop_
_atom_type_symbol
_atom_type_description
_atom_type_scat_dispersion_real
_atom_type_scat_dispersion_imag
_atom_type_scat_source
C C 0.0033 0.0016 'International Tables Vol C Tables 4.2.6.8 and 6.1.1.4'
H H 0.0000 0.0000 'International Tables Vol C Tables 4.2.6.8 and 6.1.1.4'
N N 0.0061 0.0033 'International Tables Vol C Tables 4.2.6.8 and 6.1.1.4'
O O 0.0106 0.0060 'International Tables Vol C Tables 4.2.6.8 and 6.1.1.4'
S S 0.1246 0.1234 'International Tables Vol C Tables 4.2.6.8 and 6.1.1.4'
Ni Ni 0.3393 1.1124 'International Tables Vol C Tables 4.2.6.8 and 6.1.1.4'

loop_
_geom_angle_atom_site_label_1
_geom_angle_atom_site_label_2
_geom_angle_atom_site_label_3
_geom_angle
_geom_angle_site_symmetry_1
_geom_angle_site_symmetry_3
S1 Ni S1 180.00(3) 5_556 .
S1 Ni S4 91.26(3) 5_556 5_556
S1 Ni S4 88.74(3) . 5_556
S1 Ni S4 88.74(3) 5_556 .
S1 Ni S4 91.26(3) . .
S4 Ni S4 180.0 5_556 .
C1 S1 Ni 104.66(12) . .
C2 S2 C1 102.4(2) . .
C6 S3 C5 102.3(2) . .
C6 S4 Ni 104.73(12) . .
C7 N1 C7 111.2(3) 2 .
C7 N1 C11 106.33(16) 2 .
C7 N1 C11 111.18(16) . .
C7 N1 C11 111.18(16) 2 2
C7 N1 C11 106.33(16) . 2
C11 N1 C11 110.7(3) . 2
C4 O1 C3 114.8(5) . .
C6 C1 S1 120.0(3) . .
C6 C1 S2 125.0(3) . .
S1 C1 S2 114.9(2) . .
C3 C2 S2 111.8(4) . .
C3 C2 H2A 109.3 . .
S2 C2 H2A 109.3 . .
C3 C2 H2B 109.3 . .
S2 C2 H2B 109.3 . .
H2A C2 H2B 107.9 . .
O1 C3 C2 110.7(4) . .
O1 C3 H3A 109.5 . .
C2 C3 H3A 109.5 . .
O1 C3 H3B 109.5 . .
C2 C3 H3B 109.5 . .
H3A C3 H3B 108.1 . .
O1 C4 C5 111.0(5) . .
O1 C4 H4A 109.4 . .
C5 C4 H4A 109.4 . .
O1 C4 H4B 109.4 . .
C5 C4 H4B 109.4 . .
H4A C4 H4B 108.0 . .
C4 C5 S3 112.4(4) . .
C4 C5 H5A 109.1 . .
S3 C5 H5A 109.1 . .
C4 C5 H5B 109.1 . .
S3 C5 H5B 109.1 . .
H5A C5 H5B 107.9 . .
C1 C6 S4 119.2(3) . .
C1 C6 S3 124.7(3) . .
S4 C6 S3 116.0(2) . .
N1 C7 C8 115.9(2) . .
N1 C7 H7A 108.3 . .
C8 C7 H7A 108.3 . .
N1 C7 H7B 108.3 . .
C8 C7 H7B 108.3 . .
H7A C7 H7B 107.4 . .
C9 C8 C7 110.8(3) . .
C9 C8 H8A 109.5 . .
C7 C8 H8A 109.5 . .
C9 C8 H8B 109.5 . .
C7 C8 H8B 109.5 . .
H8A C8 H8B 108.1 . .
C8 C9 C10 112.4(4) . .
C8 C9 H9A 109.1 . .
C10 C9 H9A 109.1 . .
C8 C9 H9B 109.1 . .
C10 C9 H9B 109.1 . .
H9A C9 H9B 107.9 . .
C9 C10 H10A 109.5 . .
C9 C10 H10B 109.5 . .
H10A C10 H10B 109.5 . .
C9 C10 H10C 109.5 . .
H10A C10 H10C 109.5 . .
H10B C10 H10C 109.5 . .
C12 C11 N1 115.6(2) . .
C12 C11 H11A 108.4 . .
N1 C11 H11A 108.4 . .
C12 C11 H11B 108.4 . .
N1 C11 H11B 108.4 . .
H11A C11 H11B 107.4 . .
C11 C12 C13 109.7(3) . .
C11 C12 H12A 109.7 . .
C13 C12 H12A 109.7 . .
C11 C12 H12B 109.7 . .
C13 C12 H12B 109.7 . .
H12A C12 H12B 108.2 . .
C14 C13 C12 111.8(3) . .
C14 C13 H13A 109.3 . .
C12 C13 H13A 109.3 . .
C14 C13 H13B 109.3 . .
C12 C13 H13B 109.3 . .
H13A C13 H13B 107.9 . .
C13 C14 H14A 109.5 . .
C13 C14 H14B 109.5 . .
H14A C14 H14B 109.5 . .
C13 C14 H14C 109.5 . .
H14A C14 H14C 109.5 . .
H14B C14 H14C 109.5 . .
C1A N1A C1A 60(2) 2_556 .
C1A N1A C2A 170.8(15) 2_556 .
C1A N1A C2A 129.1(12) . .
C1A N1A C2A 129.1(12) 2_556 2_556
C1A N1A C2A 170.8(15) . 2_556
C1A N1A C3A 61.9(11) 2_556 2_556
C1A N1A C3A 121.7(14) . 2_556
C2A N1A C3A 109.3(9) . 2_556
C2A N1A C3A 67.1(7) 2_556 2_556
C1A N1A C3A 121.7(14) 2_556 .
C1A N1A C3A 61.9(11) . .
C2A N1A C3A 67.1(7) . .
C2A N1A C3A 109.3(9) 2_556 .
C3A N1A C3A 176.4(11) 2_556 .
N1A C2A H2A1 109.5 . .
N1A C2A H2A2 109.5 . .
H2A1 C2A H2A2 109.5 . .
N1A C2A H2A3 109.5 . .
H2A1 C2A H2A3 109.5 . .
H2A2 C2A H2A3 109.5 . .
O1A C1A N1A 140.4(13) . .
O1A C1A H1A 109.8 . .
N1A C1A H1A 109.8 . .
N1A C3A H3A1 109.5 . .
N1A C3A H3A2 109.5 . .
H3A1 C3A H3A2 109.5 . .
N1A C3A H3A3 109.5 . .
H3A1 C3A H3A3 109.5 . .
H3A2 C3A H3A3 109.5 . .

loop_
_geom_bond_atom_site_label_1
_geom_bond_atom_site_label_2
_geom_bond_distance
_geom_bond_site_symmetry_2
Ni S1 2.1492(9) 5_556
Ni S1 2.1492(9) .
Ni S4 2.1500(8) 5_556
Ni S4 2.1500(8) .
S1 C1 1.734(4) .
S2 C2 1.772(4) .
S2 C1 1.777(4) .
S3 C6 1.770(3) .
S3 C5 1.821(5) .
S4 C6 1.742(3) .
N1 C7 1.518(4) 2
N1 C7 1.518(4) .
N1 C11 1.524(3) .
N1 C11 1.524(3) 2
O1 C4 1.398(7) .
O1 C3 1.426(7) .
C1 C6 1.356(5) .
C2 C3 1.544(8) .
C2 H2A 0.9700 .
C2 H2B 0.9700 .
C3 H3A 0.9700 .
C3 H3B 0.9700 .
C4 C5 1.525(9) .
C4 H4A 0.9700 .
C4 H4B 0.9700 .
C5 H5A 0.9700 .
C5 H5B 0.9700 .
C7 C8 1.519(4) .
C7 H7A 0.9700 .
C7 H7B 0.9700 .
C8 C9 1.507(5) .
C8 H8A 0.9700 .
C8 H8B 0.9700 .
C9 C10 1.521(6) .
C9 H9A 0.9700 .
C9 H9B 0.9700 .
C10 H10A 0.9600 .
C10 H10B 0.9600 .
C10 H10C 0.9600 .
C11 C12 1.520(4) .
C11 H11A 0.9700 .
C11 H11B 0.9700 .
C12 C13 1.531(4) .
C12 H12A 0.9700 .
C12 H12B 0.9700 .
C13 C14 1.516(4) .
C13 H13A 0.9700 .
C13 H13B 0.9700 .
C14 H14A 0.9600 .
C14 H14B 0.9600 .
C14 H14C 0.9600 .
N1A C1A 1.198(13) 2_556
N1A C1A 1.198(13) .
N1A C2A 1.390(11) .
N1A C2A 1.390(11) 2_556
N1A C3A 1.513(11) 2_556
N1A C3A 1.513(11) .
O1A C1A 1.160(15) .
C2A H2A1 0.9600 .
C2A H2A2 0.9600 .
C2A H2A3 0.9600 .
C1A H1A 0.9300 .
C3A H3A1 0.9600 .
C3A H3A2 0.9600 .
C3A H3A3 0.9600 .

loop_
_geom_torsion_atom_site_label_1
_geom_torsion_atom_site_label_2
_geom_torsion_atom_site_label_3
_geom_torsion_atom_site_label_4
_geom_torsion
_geom_torsion_site_symmetry_1
S4 Ni S1 C1 -176.46(13) 5_556
S4 Ni S1 C1 3.54(13) .
S1 Ni S4 C6 176.68(12) 5_556
S1 Ni S4 C6 -3.32(12) .
Ni S1 C1 C6 -3.2(3) .
Ni S1 C1 S2 -179.94(16) .
C2 S2 C1 C6 105.2(4) .
C2 S2 C1 S1 -78.3(3) .
C1 S2 C2 C3 -84.9(4) .
C4 O1 C3 C2 -135.7(5) .
S2 C2 C3 O1 62.3(5) .
C3 O1 C4 C5 141.7(5) .
O1 C4 C5 S3 -66.2(6) .
C6 S3 C5 C4 82.0(4) .
S1 C1 C6 S4 0.6(4) .
S2 C1 C6 S4 177.0(2) .
S1 C1 C6 S3 -175.6(2) .
S2 C1 C6 S3 0.8(5) .
Ni S4 C6 C1 2.4(3) .
Ni S4 C6 S3 178.85(15) .
C5 S3 C6 C1 -100.5(4) .
C5 S3 C6 S4 83.3(3) .
C7 N1 C7 C8 -66.0(3) 2
C11 N1 C7 C8 52.3(4) .
C11 N1 C7 C8 172.9(3) 2
N1 C7 C8 C9 171.0(3) .
C7 C8 C9 C10 179.9(4) .
C7 N1 C11 C12 178.0(3) 2
C7 N1 C11 C12 56.9(3) .
C11 N1 C11 C12 -61.1(2) 2
N1 C11 C12 C13 175.9(3) .
C11 C12 C13 C14 176.8(3) .
C1A N1A C1A O1A -37(3) 2_556
C3A N1A C1A O1A -35(5) 2_556
C3A N1A C1A O1A 145(5) .
